data_8104008
loop_
_publ_author_name
'Burnus, R.'
'Zajonc, A.'
'Meyer, G.'

_publ_section_title
;
 Crystal structure of potassium tetraiodogallate(III), K Ga I4
;
_journal_name_full 'Zeitschrift fuer Kristallographie (149,1979-)'
_journal_page_first 61
_journal_page_last 61
_journal_volume 210
_journal_year 1995
_chemical_formula_sum 'Ga I4 K'
_chemical_name_systematic 'K (Ga I4)'
_space_group_IT_number 14
_symmetry_space_group_name_Hall '-P 2ybc'
_symmetry_space_group_name_H-M 'P 1 21/c 1'
_cell_angle_alpha 90
_cell_angle_beta 95.896
_cell_angle_gamma 90
_cell_formula_units_Z 4
_cell_length_a 8.3474
_cell_length_b 7.8142
_cell_length_c 16.078
_cell_volume 1043.192
_citation_journal_id_ASTM ZEKRDZ
_cod_data_source_file Burnus_ZEKRDZ_1995_1669.cif
_cod_data_source_block Ga1I4K1
_cod_original_formula_sum 'Ga1 I4 K1'
_cod_database_code 8104008

loop_
_symmetry_equiv_pos_as_xyz
x,y,z
-x,y+1/2,-z+1/2
-x,-y,-z
x,-y-1/2,z-1/2

loop_
_atom_site_label
_atom_site_type_symbol
_atom_site_fract_x
_atom_site_fract_y
_atom_site_fract_z
_atom_site_occupancy
_atom_site_U_iso_or_equiv
I2 I-1 0.41506 0.60781 0.7785 1 0.0
I3 I-1 0.98272 0.35352 0.84147 1 0.0
Ga1 Ga+3 0.24299 0.64281 0.63866 1 0.0
K1 K+1 0.2573 0.4932 0.35908 1 0.0
I4 I-1 0.41598 0.76584 0.53121 1 0.0
I1 I-1 0.14052 0.14996 0.09008 1 0.0
